data_2233001
loop_
_publ_author_name
'Trzybi\'nski, Damian'
'Krzymi\'nski, Karol'
'B\/la\.zejowski, Jerzy'

_publ_section_title
;
 9-(2,5-Dimethylphenoxycarbonyl)-10-methylacridinium
 trifluoromethanesulfonate
;
_journal_coeditor_code XU5358
_journal_issue 12
_journal_name_full 'Acta Crystallographica Section E'
_journal_page_first o3205
_journal_page_last o3206
_journal_paper_doi 10.1107/S1600536811045090
_journal_volume 67
_journal_year 2011
_chemical_formula_iupac 'C23 H20 N O2 +, C F3 S O3 -'
_chemical_formula_moiety 'C23 H20 N O2 +, C F3 O3 S -'
_chemical_formula_sum 'C24 H20 F3 N O5 S'
_chemical_formula_weight 491.48
_chemical_name_systematic
;
9-(2,5-Dimethylphenoxycarbonyl)-10-methylacridinium
trifluoromethanesulfonate
;
_space_group_IT_number 61
_symmetry_cell_setting orthorhombic
_symmetry_space_group_name_Hall '-P 2ac 2ab'
_symmetry_space_group_name_H-M 'P b c a'
_atom_sites_solution_hydrogens geom
_atom_sites_solution_primary direct
_atom_sites_solution_secondary difmap
_cell_angle_alpha 90.00
_cell_angle_beta 90.00
_cell_angle_gamma 90.00
_cell_formula_units_Z 8
_cell_length_a 12.3604(17)
_cell_length_b 17.341(3)
_cell_length_c 21.101(3)
_cell_measurement_reflns_used 4734
_cell_measurement_temperature 295(2)
_cell_measurement_theta_max 26.0
_cell_measurement_theta_min 3.4
_cell_volume 4522.8(12)
_computing_cell_refinement '<i>CrysAlis RED</i> (Oxford Diffraction, 2008)'
_computing_data_collection '<i>CrysAlis CCD</i> (Oxford Diffraction, 2008)'
_computing_data_reduction '<i>CrysAlis RED</i> (Oxford Diffraction, 2008)'
_computing_molecular_graphics '<i>ORTEP-3</i> (Farrugia, 1997)'
_computing_publication_material '<i>SHELXL97</i> (Sheldrick, 2008) <i>PLATON</i> (Spek, 2009)'
_computing_structure_refinement '<i>SHELXL97</i> (Sheldrick, 2008)'
_computing_structure_solution '<i>SHELXS97</i> (Sheldrick, 2008)'
_diffrn_ambient_temperature 295(2)
_diffrn_detector_area_resol_mean 10.4002
_diffrn_measured_fraction_theta_full 0.998
_diffrn_measured_fraction_theta_max 0.998
_diffrn_measurement_device_type 'Oxford Diffraction Gemini R Ultra Ruby CCD'
_diffrn_measurement_method \w
_diffrn_radiation_monochromator graphite
_diffrn_radiation_source 'enhanced (Mo) X-ray source'
_diffrn_radiation_type MoK\a
_diffrn_radiation_wavelength 0.71073
_diffrn_reflns_av_R_equivalents 0.1056
_diffrn_reflns_av_sigmaI/netI 0.0585
_diffrn_reflns_limit_h_max 12
_diffrn_reflns_limit_h_min -14
_diffrn_reflns_limit_k_max 20
_diffrn_reflns_limit_k_min -20
_diffrn_reflns_limit_l_max 25
_diffrn_reflns_limit_l_min -23
_diffrn_reflns_number 32535
_diffrn_reflns_theta_full 25.05
_diffrn_reflns_theta_max 25.05
_diffrn_reflns_theta_min 3.46
_exptl_absorpt_coefficient_mu 0.205
_exptl_absorpt_correction_T_max 0.9850
_exptl_absorpt_correction_T_min 0.9600
_exptl_absorpt_correction_type multi-scan
_exptl_absorpt_process_details
;
(<i>CrysAlis RED</i>; Oxford Diffraction, 2008)
;
_exptl_crystal_colour yellow
_exptl_crystal_density_diffrn 1.444
_exptl_crystal_density_method 'not measured'
_exptl_crystal_description needle
_exptl_crystal_F_000 2032
_exptl_crystal_size_max 0.60
_exptl_crystal_size_mid 0.15
_exptl_crystal_size_min 0.10
_refine_diff_density_max 0.359
_refine_diff_density_min -0.227
_refine_ls_extinction_method none
_refine_ls_goodness_of_fit_ref 1.013
_refine_ls_hydrogen_treatment constr
_refine_ls_matrix_type full
_refine_ls_number_parameters 310
_refine_ls_number_reflns 4000
_refine_ls_number_restraints 0
_refine_ls_restrained_S_all 1.013
_refine_ls_R_factor_all 0.1370
_refine_ls_R_factor_gt 0.0606
_refine_ls_shift/su_max 0.000
_refine_ls_shift/su_mean 0.000
_refine_ls_structure_factor_coef Fsqd
_refine_ls_weighting_details 'calc w=1/[\s^2^(Fo^2^)+(0.0901P)^2^+0.2728P] where P=(Fo^2^+2Fc^2^)/3'
_refine_ls_weighting_scheme calc
_refine_ls_wR_factor_gt 0.1484
_refine_ls_wR_factor_ref 0.1845
_reflns_number_gt 2050
_reflns_number_total 4000
_reflns_threshold_expression I>2sigma(I)
_cod_data_source_file xu5358.cif
_cod_data_source_block I
_cod_database_code 2233001
_cod_database_fobs_code 2233001

loop_
_symmetry_equiv_pos_as_xyz
'x, y, z'
'-x+1/2, -y, z+1/2'
'x+1/2, -y+1/2, -z'
'-x, y+1/2, -z+1/2'
'-x, -y, -z'
'x+1/2, y, -z+1/2'
'-x+1/2, y+1/2, z'
'x, -y+1/2, z+1/2'

loop_
_atom_site_type_symbol
_atom_site_label
_atom_site_fract_x
_atom_site_fract_y
_atom_site_fract_z
_atom_site_U_iso_or_equiv
_atom_site_adp_type
_atom_site_calc_flag
_atom_site_refinement_flags
_atom_site_occupancy
_atom_site_symmetry_multiplicity
C C1 0.7203(3) 0.1485(2) 0.5953(2) 0.0692(11) Uani d . 1 1
H H1 0.7452 0.0981 0.5906 0.083 Uiso calc R 1 1
C C2 0.7290(4) 0.1843(3) 0.6520(2) 0.0872(14) Uani d . 1 1
H H2 0.7599 0.1587 0.6863 0.105 Uiso calc R 1 1
C C3 0.6911(4) 0.2608(3) 0.6593(2) 0.0858(14) Uani d . 1 1
H H3 0.6977 0.2849 0.6984 0.103 Uiso calc R 1 1
C C4 0.6455(3) 0.2995(2) 0.6105(2) 0.0713(12) Uani d . 1 1
H H4 0.6197 0.3493 0.6167 0.086 Uiso calc R 1 1
C C5 0.5462(3) 0.3125(2) 0.3893(2) 0.0667(11) Uani d . 1 1
H H5 0.5235 0.3633 0.3943 0.080 Uiso calc R 1 1
C C6 0.5383(4) 0.2782(2) 0.3321(2) 0.0815(13) Uani d . 1 1
H H6 0.5102 0.3061 0.2981 0.098 Uiso calc R 1 1
C C7 0.5711(4) 0.2021(2) 0.3224(2) 0.0720(12) Uani d . 1 1
H H7 0.5637 0.1796 0.2826 0.086 Uiso calc R 1 1
C C8 0.6132(3) 0.1613(2) 0.3704(2) 0.0600(10) Uani d . 1 1
H H8 0.6365 0.1111 0.3633 0.072 Uiso calc R 1 1
C C9 0.6641(3) 0.15331(18) 0.48358(18) 0.0474(9) Uani d . 1 1
N N10 0.5964(2) 0.30431(15) 0.50005(16) 0.0503(7) Uani d . 1 1
C C11 0.6738(3) 0.18708(19) 0.54298(17) 0.0502(9) Uani d . 1 1
C C12 0.6370(3) 0.26519(19) 0.55098(19) 0.0503(9) Uani d . 1 1
C C13 0.6231(2) 0.19343(17) 0.43212(17) 0.0452(9) Uani d . 1 1
C C14 0.5886(3) 0.27166(18) 0.44149(19) 0.0493(9) Uani d . 1 1
C C15 0.7004(3) 0.07054(19) 0.47513(17) 0.0504(9) Uani d . 1 1
O O16 0.61431(18) 0.02474(12) 0.47079(13) 0.0576(7) Uani d . 1 1
O O17 0.7921(2) 0.05008(14) 0.47341(14) 0.0755(9) Uani d . 1 1
C C18 0.6283(3) -0.05622(18) 0.46459(19) 0.0483(9) Uani d . 1 1
C C19 0.6315(3) -0.09995(19) 0.51964(19) 0.0518(9) Uani d . 1 1
C C20 0.6311(2) -0.1796(2) 0.5100(2) 0.0563(10) Uani d . 1 1
H H20 0.6318 -0.2121 0.5451 0.068 Uiso calc R 1 1
C C21 0.6297(3) -0.2116(2) 0.4508(2) 0.0552(10) Uani d . 1 1
H H21 0.6294 -0.2650 0.4468 0.066 Uiso calc R 1 1
C C22 0.6289(3) -0.16674(19) 0.39689(19) 0.0542(10) Uani d . 1 1
C C23 0.6272(3) -0.08684(19) 0.4050(2) 0.0553(10) Uani d . 1 1
H H23 0.6252 -0.0545 0.3699 0.066 Uiso calc R 1 1
C C24 0.6348(3) -0.0649(2) 0.5843(2) 0.0699(11) Uani d . 1 1
H H24A 0.5841 -0.0231 0.5865 0.105 Uiso calc R 1 1
H H24B 0.7063 -0.0459 0.5927 0.105 Uiso calc R 1 1
H H24C 0.6161 -0.1032 0.6153 0.105 Uiso calc R 1 1
C C25 0.6290(4) -0.2022(2) 0.3319(2) 0.0846(13) Uani d . 1 1
H H25A 0.7006 -0.1995 0.3143 0.127 Uiso calc R 1 1
H H25B 0.5796 -0.1746 0.3051 0.127 Uiso calc R 1 1
H H25C 0.6070 -0.2552 0.3348 0.127 Uiso calc R 1 1
C C26 0.5592(3) 0.38590(18) 0.5077(2) 0.0727(12) Uani d . 1 1
H H26A 0.5623 0.4000 0.5517 0.109 Uiso calc R 1 1
H H26B 0.4862 0.3906 0.4927 0.109 Uiso calc R 1 1
H H26C 0.6054 0.4194 0.4836 0.109 Uiso calc R 1 1
S S27 0.44245(10) 0.50390(5) 0.30301(6) 0.0740(4) Uani d . 1 1
O O28 0.4254(3) 0.43431(19) 0.2715(2) 0.1310(14) Uani d . 1 1
O O29 0.3900(3) 0.57019(19) 0.2803(2) 0.1239(13) Uani d . 1 1
O O30 0.4320(3) 0.4936(2) 0.37051(17) 0.1162(12) Uani d . 1 1
C C31 0.5832(5) 0.5223(4) 0.2920(3) 0.1130(19) Uani d . 1 1
F F32 0.6101(4) 0.5876(3) 0.3223(3) 0.218(3) Uani d . 1 1
F F33 0.6458(3) 0.4707(3) 0.3148(2) 0.1741(18) Uani d . 1 1
F F34 0.6094(4) 0.5364(4) 0.2353(3) 0.221(3) Uani d . 1 1

loop_
_atom_site_aniso_label
_atom_site_aniso_U_11
_atom_site_aniso_U_22
_atom_site_aniso_U_33
_atom_site_aniso_U_12
_atom_site_aniso_U_13
_atom_site_aniso_U_23
C1 0.084(3) 0.060(2) 0.064(3) 0.000(2) -0.005(2) 0.006(2)
C2 0.113(4) 0.092(4) 0.056(3) 0.000(3) -0.015(3) 0.008(3)
C3 0.103(3) 0.097(4) 0.058(3) -0.004(3) 0.010(3) -0.017(3)
C4 0.074(3) 0.072(3) 0.068(3) 0.001(2) 0.009(2) -0.011(3)
C5 0.085(3) 0.039(2) 0.076(3) 0.0017(18) -0.002(2) 0.014(2)
C6 0.115(4) 0.061(3) 0.069(3) 0.000(2) -0.019(3) 0.016(3)
C7 0.107(3) 0.059(3) 0.050(3) -0.010(2) -0.005(2) 0.002(2)
C8 0.076(3) 0.044(2) 0.061(3) -0.0047(17) 0.006(2) -0.002(2)
C9 0.0457(18) 0.0386(18) 0.058(3) -0.0028(14) 0.0055(17) 0.0033(18)
N10 0.0522(16) 0.0377(15) 0.061(2) -0.0010(12) 0.0015(15) -0.0024(16)
C11 0.057(2) 0.045(2) 0.049(2) -0.0060(16) 0.0012(18) 0.0022(19)
C12 0.0508(19) 0.049(2) 0.051(3) -0.0053(16) 0.0118(17) -0.005(2)
C13 0.0497(19) 0.0353(18) 0.051(2) -0.0035(14) 0.0058(16) 0.0035(18)
C14 0.052(2) 0.0384(18) 0.057(3) -0.0064(15) 0.0017(18) 0.0023(19)
C15 0.054(2) 0.0421(19) 0.056(3) 0.0008(17) 0.0040(18) 0.0039(17)
O16 0.0504(14) 0.0342(12) 0.088(2) 0.0021(10) 0.0011(13) 0.0011(13)
O17 0.0518(16) 0.0522(15) 0.123(3) 0.0057(12) 0.0045(16) -0.0069(16)
C18 0.0467(19) 0.0346(18) 0.064(3) 0.0009(14) -0.0008(18) 0.0045(19)
C19 0.0448(19) 0.048(2) 0.062(3) -0.0001(15) -0.0006(18) 0.005(2)
C20 0.050(2) 0.047(2) 0.072(3) -0.0021(16) -0.0019(19) 0.023(2)
C21 0.051(2) 0.0379(19) 0.076(3) -0.0014(15) -0.0022(19) 0.005(2)
C22 0.058(2) 0.044(2) 0.061(3) 0.0023(16) -0.0029(19) 0.003(2)
C23 0.061(2) 0.042(2) 0.062(3) 0.0027(16) -0.0010(19) 0.014(2)
C24 0.075(3) 0.071(3) 0.064(3) -0.001(2) 0.001(2) 0.003(2)
C25 0.117(4) 0.064(3) 0.073(3) 0.004(2) -0.008(3) -0.004(2)
C26 0.087(3) 0.040(2) 0.092(3) 0.0105(19) 0.001(2) -0.013(2)
S27 0.1049(9) 0.0443(6) 0.0728(9) 0.0084(5) -0.0034(6) -0.0028(6)
O28 0.172(4) 0.080(2) 0.141(4) 0.003(2) -0.026(3) -0.040(2)
O29 0.140(3) 0.080(2) 0.152(4) 0.027(2) -0.003(3) 0.034(2)
O30 0.166(4) 0.112(3) 0.071(2) 0.007(2) 0.020(2) 0.007(2)
C31 0.130(5) 0.102(4) 0.108(5) -0.007(4) 0.007(4) 0.029(4)
F32 0.187(4) 0.143(4) 0.323(8) -0.075(3) -0.048(4) 0.026(4)
F33 0.110(3) 0.186(4) 0.227(5) 0.038(2) 0.005(2) 0.091(3)
F34 0.167(4) 0.357(7) 0.139(4) 0.025(4) 0.059(3) 0.111(5)

loop_
_atom_type_symbol
_atom_type_description
_atom_type_scat_dispersion_real
_atom_type_scat_dispersion_imag
_atom_type_scat_source
C C 0.0033 0.0016 'International Tables Vol C Tables 4.2.6.8 and 6.1.1.4'
H H 0.0000 0.0000 'International Tables Vol C Tables 4.2.6.8 and 6.1.1.4'
O O 0.0106 0.0060 'International Tables Vol C Tables 4.2.6.8 and 6.1.1.4'
S S 0.1246 0.1234 'International Tables Vol C Tables 4.2.6.8 and 6.1.1.4'
F F 0.0171 0.0103 'International Tables Vol C Tables 4.2.6.8 and 6.1.1.4'
N N 0.0061 0.0033 'International Tables Vol C Tables 4.2.6.8 and 6.1.1.4'

loop_
_geom_angle_atom_site_label_1
_geom_angle_atom_site_label_2
_geom_angle_atom_site_label_3
_geom_angle
C2 C1 C11 120.4(4)
C2 C1 H1 119.8
C11 C1 H1 119.8
C1 C2 C3 120.0(4)
C1 C2 H2 120.0
C3 C2 H2 120.0
C4 C3 C2 121.4(4)
C4 C3 H3 119.3
C2 C3 H3 119.3
C3 C4 C12 120.4(4)
C3 C4 H4 119.8
C12 C4 H4 119.8
C6 C5 C14 120.3(4)
C6 C5 H5 119.8
C14 C5 H5 119.8
C5 C6 C7 121.7(4)
C5 C6 H6 119.1
C7 C6 H6 119.1
C8 C7 C6 120.1(4)
C8 C7 H7 120.0
C6 C7 H7 120.0
C7 C8 C13 121.3(3)
C7 C8 H8 119.3
C13 C8 H8 119.3
C13 C9 C11 121.8(3)
C13 C9 C15 119.5(3)
C11 C9 C15 118.7(3)
C14 N10 C12 122.2(3)
C14 N10 C26 118.0(3)
C12 N10 C26 119.8(3)
C9 C11 C1 122.7(3)
C9 C11 C12 118.4(3)
C1 C11 C12 118.9(3)
N10 C12 C4 121.6(3)
N10 C12 C11 119.4(3)
C4 C12 C11 118.9(4)
C9 C13 C8 123.5(3)
C9 C13 C14 118.4(3)
C8 C13 C14 118.1(3)
N10 C14 C5 121.7(3)
N10 C14 C13 119.8(3)
C5 C14 C13 118.5(3)
O17 C15 O16 125.6(3)
O17 C15 C9 124.7(3)
O16 C15 C9 109.7(3)
C15 O16 C18 119.9(2)
C23 C18 C19 124.0(3)
C23 C18 O16 117.9(3)
C19 C18 O16 117.8(3)
C18 C19 C20 114.7(4)
C18 C19 C24 122.9(3)
C20 C19 C24 122.4(4)
C21 C20 C19 122.3(4)
C21 C20 H20 118.8
C19 C20 H20 118.8
C20 C21 C22 121.7(3)
C20 C21 H21 119.2
C22 C21 H21 119.2
C21 C22 C23 117.3(4)
C21 C22 C25 121.4(3)
C23 C22 C25 121.2(4)
C18 C23 C22 120.0(3)
C18 C23 H23 120.0
C22 C23 H23 120.0
C19 C24 H24A 109.5
C19 C24 H24B 109.5
H24A C24 H24B 109.5
C19 C24 H24C 109.5
H24A C24 H24C 109.5
H24B C24 H24C 109.5
C22 C25 H25A 109.5
C22 C25 H25B 109.5
H25A C25 H25B 109.5
C22 C25 H25C 109.5
H25A C25 H25C 109.5
H25B C25 H25C 109.5
N10 C26 H26A 109.5
N10 C26 H26B 109.5
H26A C26 H26B 109.5
N10 C26 H26C 109.5
H26A C26 H26C 109.5
H26B C26 H26C 109.5
O28 S27 O29 118.4(3)
O28 S27 O30 110.5(2)
O29 S27 O30 113.4(2)
O28 S27 C31 103.9(3)
O29 S27 C31 105.1(3)
O30 S27 C31 103.8(3)
F34 C31 F33 109.8(6)
F34 C31 F32 102.9(6)
F33 C31 F32 105.2(6)
F34 C31 S27 114.0(5)
F33 C31 S27 114.6(5)
F32 C31 S27 109.3(5)

loop_
_geom_bond_atom_site_label_1
_geom_bond_atom_site_label_2
_geom_bond_distance
C1 C2 1.354(6)
C1 C11 1.413(5)
C1 H1 0.9300
C2 C3 1.415(6)
C2 H2 0.9300
C3 C4 1.352(6)
C3 H3 0.9300
C4 C12 1.394(5)
C4 H4 0.9300
C5 C6 1.349(6)
C5 C14 1.411(5)
C5 H5 0.9300
C6 C7 1.397(6)
C6 H6 0.9300
C7 C8 1.340(5)
C7 H7 0.9300
C8 C13 1.421(5)
C8 H8 0.9300
C9 C13 1.386(5)
C9 C11 1.389(5)
C9 C15 1.514(5)
N10 C14 1.363(4)
N10 C12 1.366(4)
N10 C26 1.496(4)
C11 C12 1.439(5)
C13 C14 1.436(4)
C15 O17 1.188(4)
C15 O16 1.331(4)
O16 C18 1.421(4)
C18 C23 1.364(5)
C18 C19 1.388(5)
C19 C20 1.397(5)
C19 C24 1.495(5)
C20 C21 1.367(5)
C20 H20 0.9300
C21 C22 1.378(5)
C21 H21 0.9300
C22 C23 1.396(5)
C22 C25 1.503(6)
C23 H23 0.9300
C24 H24A 0.9600
C24 H24B 0.9600
C24 H24C 0.9600
C25 H25A 0.9600
C25 H25B 0.9600
C25 H25C 0.9600
C26 H26A 0.9600
C26 H26B 0.9600
C26 H26C 0.9600
S27 O28 1.394(3)
S27 O29 1.404(3)
S27 O30 1.441(4)
S27 C31 1.784(7)
C31 F34 1.264(6)
C31 F33 1.276(6)
C31 F32 1.343(7)

loop_
_geom_hbond_atom_site_label_D
_geom_hbond_atom_site_label_H
_geom_hbond_atom_site_label_A
_geom_hbond_site_symmetry_D
_geom_hbond_site_symmetry_H
_geom_hbond_site_symmetry_A
_geom_hbond_distance_DH
_geom_hbond_distance_HA
_geom_hbond_distance_DA
_geom_hbond_angle_DHA
_geom_hbond_publ_flag
C4 H4 O29 1_555 1_555 5_666 0.93 2.59 3.257(5) 129 y
C5 H5 O30 1_555 1_555 1_555 0.93 2.58 3.466(5) 160 y
C6 H6 O28 1_555 1_555 1_555 0.93 2.52 3.303(5) 142 y
C7 H7 O29 1_555 1_555 4_645 0.93 2.39 3.188(5) 144 y
C20 H20 Cg2 1_555 1_555 7_645 0.93 2.81 3.439(4) 126 y
C25 H25B O28 1_555 1_555 4_645 0.96 2.49 3.289(5) 141 y
C26 H26A O30 1_555 1_555 5_666 0.96 2.47 3.314(5) 146 y

loop_
_geom_torsion_atom_site_label_1
_geom_torsion_atom_site_label_2
_geom_torsion_atom_site_label_3
_geom_torsion_atom_site_label_4
_geom_torsion
C11 C1 C2 C3 0.1(6)
C1 C2 C3 C4 0.2(7)
C2 C3 C4 C12 -1.5(7)
C14 C5 C6 C7 0.1(6)
C5 C6 C7 C8 -1.0(7)
C6 C7 C8 C13 1.6(6)
C13 C9 C11 C1 -176.8(3)
C15 C9 C11 C1 2.8(5)
C13 C9 C11 C12 1.7(5)
C15 C9 C11 C12 -178.7(3)
C2 C1 C11 C9 179.2(4)
C2 C1 C11 C12 0.7(5)
C14 N10 C12 C4 179.4(3)
C26 N10 C12 C4 -0.3(5)
C14 N10 C12 C11 0.4(5)
C26 N10 C12 C11 -179.2(3)
C3 C4 C12 N10 -176.6(4)
C3 C4 C12 C11 2.3(5)
C9 C11 C12 N10 -1.5(5)
C1 C11 C12 N10 177.0(3)
C9 C11 C12 C4 179.5(3)
C1 C11 C12 C4 -1.9(5)
C11 C9 C13 C8 179.1(3)
C15 C9 C13 C8 -0.4(5)
C11 C9 C13 C14 -0.8(5)
C15 C9 C13 C14 179.6(3)
C7 C8 C13 C9 178.7(3)
C7 C8 C13 C14 -1.3(5)
C12 N10 C14 C5 179.8(3)
C26 N10 C14 C5 -0.5(5)
C12 N10 C14 C13 0.5(4)
C26 N10 C14 C13 -179.8(3)
C6 C5 C14 N10 -179.2(4)
C6 C5 C14 C13 0.2(5)
C9 C13 C14 N10 -0.3(4)
C8 C13 C14 N10 179.7(3)
C9 C13 C14 C5 -179.6(3)
C8 C13 C14 C5 0.4(5)
C13 C9 C15 O17 105.8(4)
C11 C9 C15 O17 -73.8(5)
C13 C9 C15 O16 -74.9(4)
C11 C9 C15 O16 105.5(3)
O17 C15 O16 C18 1.2(6)
C9 C15 O16 C18 -178.1(3)
C15 O16 C18 C23 -95.3(4)
C15 O16 C18 C19 91.0(4)
C23 C18 C19 C20 -1.3(5)
O16 C18 C19 C20 172.0(3)
C23 C18 C19 C24 178.8(3)
O16 C18 C19 C24 -7.9(5)
C18 C19 C20 C21 1.1(5)
C24 C19 C20 C21 -178.9(3)
C19 C20 C21 C22 0.2(5)
C20 C21 C22 C23 -1.4(5)
C20 C21 C22 C25 179.1(3)
C19 C18 C23 C22 0.1(5)
O16 C18 C23 C22 -173.1(3)
C21 C22 C23 C18 1.2(5)
C25 C22 C23 C18 -179.3(3)
O28 S27 C31 F34 67.3(6)
O29 S27 C31 F34 -57.8(6)
O30 S27 C31 F34 -177.1(6)
O28 S27 C31 F33 -60.5(6)
O29 S27 C31 F33 174.5(5)
O30 S27 C31 F33 55.1(6)
O28 S27 C31 F32 -178.2(5)
O29 S27 C31 F32 56.7(5)
O30 S27 C31 F32 -62.6(5)

loop_
_cod_related_entry_id
_cod_related_entry_database
_cod_related_entry_code
1 ChemSpider 30657286
